data_1558615
loop_
_publ_author_name
'Birchall, Lee T.'
'Shehata, Sara'
'McCarthy, Sean'
'Shepherd, Helena J.'
'Clark, Ewan R.'
'Serpell, Christopher J.'
'Biagini, Stefano C. G.'

_publ_section_title
;
 Supramolecular behaviour and fluorescence of rhodamine-functionalised
 ROMP polymers
;
_journal_issue 32
_journal_name_full 'Polymer Chemistry'
_journal_page_first 5279
_journal_page_last 5285
_journal_paper_doi 10.1039/D0PY00799D
_journal_volume 11
_journal_year 2020
_chemical_formula_moiety 'C39 H42 N4 O4'
_chemical_formula_sum 'C39 H42 N4 O4'
_chemical_formula_weight 630.76
_space_group_crystal_system orthorhombic
_space_group_IT_number 61
_space_group_name_Hall '-P 2ac 2ab'
_space_group_name_H-M_alt 'P b c a'
_atom_sites_solution_hydrogens mixed
_atom_sites_solution_primary direct
_audit_creation_date 2019-02-01
_audit_creation_method
;
Olex2 1.2-ac21
(compiled 2015.09.16 svn.r134, GUI svn.r4998)
;
_audit_update_record
;
2020-05-21 deposited with the CCDC.	2020-07-15 downloaded from the CCDC.
;
_cell_angle_alpha 90
_cell_angle_beta 90
_cell_angle_gamma 90
_cell_formula_units_Z 8
_cell_length_a 15.72214(17)
_cell_length_b 19.9433(2)
_cell_length_c 20.9335(3)
_cell_measurement_reflns_used 10027
_cell_measurement_temperature 150.0(3)
_cell_measurement_theta_max 72.9670
_cell_measurement_theta_min 4.4130
_cell_volume 6563.73(13)
_computing_cell_refinement 'CrysAlisPro 1.171.38.46 (Rigaku OD, 2015)'
_computing_data_collection 'CrysAlisPro 1.171.38.46 (Rigaku OD, 2015)'
_computing_data_reduction 'CrysAlisPro 1.171.38.46 (Rigaku OD, 2015)'
_computing_molecular_graphics 'Olex2 (Dolomanov et al., 2009)'
_computing_publication_material 'Olex2 (Dolomanov et al., 2009)'
_computing_structure_refinement 'ShelXL (Sheldrick, 2008)'
_computing_structure_solution 'ShelXT (Sheldrick, 2015)'
_diffrn_ambient_environment N~2~
_diffrn_ambient_temperature 150.0(3)
_diffrn_detector 'CCD plate'
_diffrn_detector_area_resol_mean 5.2887
_diffrn_detector_type AtlasS2
_diffrn_measured_fraction_theta_full 1.000
_diffrn_measured_fraction_theta_max 0.984
_diffrn_measurement_details
;
List of Runs (angles in degrees, time in seconds):

  # Type    Start    End  Width  t~exp~   \w     \q     \k     \f   Frames
#--------------------------------------------------------------------------
  1  \w     76.00 121.00   1.00   10.00    --  105.91-125.00 150.00   45
  2  \w     72.00 108.00   1.00   10.00    --  105.91-118.00 -81.00   36
  3  \w     33.00 126.00   1.00   10.00    --  105.91 -45.00 -90.00   93
  4  \w     89.00 156.00   1.00   10.00    --  105.91  45.00 -60.00   67
  5  \w     97.00 146.00   1.00   10.00    --  105.91  45.00  60.00   49
  6  \w     95.00 164.00   1.00   10.00    --  105.91 125.00  30.00   69
  7  \w     98.00 145.00   1.00   10.00    --  105.91 125.00-120.00   47
  8  \w    -89.00  -9.00   1.00    2.50    --  -42.16 125.00-150.00   80
  9  \w   -115.00 -55.00   1.00    2.50    --  -42.16 -57.00 -90.00   60
 10  \w   -105.00 -55.00   1.00    2.50    --  -42.16 -57.00 -30.00   50
;
_diffrn_measurement_device 'four-circle diffractometer'
_diffrn_measurement_device_type 'SuperNova, Dual, Cu at zero, AtlasS2'
_diffrn_measurement_method '\w scans'
_diffrn_orient_matrix_type 'CrysAlisPro convention (1999,Acta A55,543-557)'
_diffrn_orient_matrix_UB_11 0.0158049000
_diffrn_orient_matrix_UB_12 0.0600573000
_diffrn_orient_matrix_UB_13 0.0447939000
_diffrn_orient_matrix_UB_21 -0.0009858000
_diffrn_orient_matrix_UB_22 -0.0475368000
_diffrn_orient_matrix_UB_23 0.0579663000
_diffrn_orient_matrix_UB_31 0.0966895000
_diffrn_orient_matrix_UB_32 -0.0102879000
_diffrn_orient_matrix_UB_33 -0.0067495000
_diffrn_radiation_monochromator mirror
_diffrn_radiation_probe x-ray
_diffrn_radiation_type CuK\a
_diffrn_radiation_wavelength 1.54184
_diffrn_reflns_av_R_equivalents 0.0285
_diffrn_reflns_av_unetI/netI 0.0239
_diffrn_reflns_Laue_measured_fraction_full 1.000
_diffrn_reflns_Laue_measured_fraction_max 0.984
_diffrn_reflns_limit_h_max 19
_diffrn_reflns_limit_h_min -13
_diffrn_reflns_limit_k_max 22
_diffrn_reflns_limit_k_min -24
_diffrn_reflns_limit_l_max 22
_diffrn_reflns_limit_l_min -25
_diffrn_reflns_number 23316
_diffrn_reflns_point_group_measured_fraction_full 1.000
_diffrn_reflns_point_group_measured_fraction_max 0.984
_diffrn_reflns_theta_full 67.684
_diffrn_reflns_theta_max 73.099
_diffrn_reflns_theta_min 4.157
_diffrn_source 'micro-focus sealed X-ray tube'
_diffrn_source_type 'SuperNova (Cu) X-ray Source'
_exptl_absorpt_coefficient_mu 0.663
_exptl_absorpt_correction_T_max 1.000
_exptl_absorpt_correction_T_min 0.812
_exptl_absorpt_correction_type gaussian
_exptl_absorpt_process_details
;
CrysAlisPro 1.171.38.46 (Rigaku Oxford Diffraction, 2015)
Numerical absorption correction based on gaussian integration over
			a multifaceted crystal model
Empirical absorption correction using spherical harmonics,
 implemented in SCALE3 ABSPACK scaling algorithm.
;
_exptl_crystal_colour colourless
_exptl_crystal_colour_primary colourless
_exptl_crystal_density_diffrn 1.277
_exptl_crystal_description block
_exptl_crystal_F_000 2688
_exptl_crystal_size_max 0.176
_exptl_crystal_size_mid 0.107
_exptl_crystal_size_min 0.085
_refine_diff_density_max 0.290
_refine_diff_density_min -0.251
_refine_diff_density_rms 0.037
_refine_ls_extinction_method none
_refine_ls_goodness_of_fit_ref 1.024
_refine_ls_hydrogen_treatment mixed
_refine_ls_matrix_type full
_refine_ls_number_parameters 581
_refine_ls_number_reflns 6468
_refine_ls_number_restraints 2
_refine_ls_restrained_S_all 1.024
_refine_ls_R_factor_all 0.0430
_refine_ls_R_factor_gt 0.0366
_refine_ls_shift/su_max 0.001
_refine_ls_shift/su_mean 0.000
_refine_ls_structure_factor_coef Fsqd
_refine_ls_weighting_details 'w=1/[\s^2^(Fo^2^)+(0.0446P)^2^+2.1360P] where P=(Fo^2^+2Fc^2^)/3'
_refine_ls_weighting_scheme calc
_refine_ls_wR_factor_gt 0.0903
_refine_ls_wR_factor_ref 0.0948
_reflns_Friedel_coverage 0.000
_reflns_number_gt 5632
_reflns_number_total 6468
_reflns_threshold_expression 'I > 2\s(I)'
_cod_data_source_file d0py00799d2.cif
_cod_data_source_block ltb108-hjs1
_cod_depositor_comments
;Adding full bibliography for 1558613--1558615.cif.

 Adding full bibliography for 1558613--1558615.cif.
;
_cod_original_cell_volume 6563.71(13)
_cod_database_code 1558615
_chemical_oxdiff_formula 'C38 H28 O4 N4'
_shelx_space_group_comment
;
The symmetry employed for this shelxl refinement is uniquely defined
by the following loop, which should always be used as a source of
symmetry information in preference to the above space-group names.
They are only intended as comments.
;
_reflns_odcompleteness_completeness 99.94
_reflns_odcompleteness_iscentric 1
_reflns_odcompleteness_theta 66.97
_olex2_refinement_description
;
1. Fixed Uiso
 At 1.2 times of:
  All C(H,H) groups
 At 1.5 times of:
  All C(H,H,H) groups
2. Restrained distances
 N4-C38A \\sim N4-C38
 with sigma of 0.02
 C39-C38 \\sim C39A-C38A
 with sigma of 0.02
3. Uiso/Uaniso restraints and constraints
Uanis(C38) = Uanis(C38A)
Uanis(C39) = Uanis(C39A)
4. Others
 Sof(C38A)=Sof(H38C)=Sof(H38D)=Sof(C39A)=Sof(H39D)=Sof(H39E)=Sof(H39F)=1-FVAR(1)
 Sof(C38)=Sof(H38A)=Sof(H38B)=Sof(C39)=Sof(H39A)=Sof(H39B)=Sof(H39C)=FVAR(1)
5.a Secondary CH2 refined with riding coordinates:
 C38(H38A,H38B), C38A(H38C,H38D)
5.b Idealised Me refined as rotating group:
 C39(H39A,H39B,H39C), C39A(H39D,H39E,H39F)
;
_shelx_shelxl_version_number 2014/7
_olex2_submission_special_instructions 'No special instructions were received'
_oxdiff_exptl_absorpt_empirical_details
;
Empirical correction (ABSPACK) includes:
- Absorption correction using spherical harmonics
- Frame scaling
;
_oxdiff_exptl_absorpt_empirical_full_max 1.237
_oxdiff_exptl_absorpt_empirical_full_min 0.891

loop_
_space_group_symop_operation_xyz
'x, y, z'
'-x+1/2, -y, z+1/2'
'-x, y+1/2, -z+1/2'
'x+1/2, -y+1/2, -z'
'-x, -y, -z'
'x-1/2, y, -z-1/2'
'x, -y-1/2, z-1/2'
'-x-1/2, y-1/2, z'

loop_
_atom_site_label
_atom_site_type_symbol
_atom_site_fract_x
_atom_site_fract_y
_atom_site_fract_z
_atom_site_U_iso_or_equiv
_atom_site_adp_type
_atom_site_occupancy
_atom_site_site_symmetry_order
_atom_site_calc_flag
_atom_site_refinement_flags_posn
_atom_site_refinement_flags_adp
_atom_site_refinement_flags_occupancy
_atom_site_disorder_assembly
_atom_site_disorder_group
O4 O 0.63415(5) 0.70302(4) 0.47955(4) 0.02200(18) Uani 1 1 d . . . . .
O3 O 0.35353(6) 0.78262(6) 0.67281(5) 0.0397(3) Uani 1 1 d . . . . .
O1 O 0.36760(8) 0.92156(5) 0.51732(5) 0.0390(2) Uani 1 1 d . . . . .
N2 N 0.45697(6) 0.76876(5) 0.59611(5) 0.0204(2) Uani 1 1 d . . . . .
N1 N 0.38033(6) 0.82044(5) 0.46660(5) 0.0229(2) Uani 1 1 d . . . . .
O2 O 0.39620(9) 0.73710(5) 0.39236(5) 0.0469(3) Uani 1 1 d . . . . .
N4 N 0.68760(7) 0.91297(5) 0.38007(5) 0.0246(2) Uani 1 1 d D . . . .
N3 N 0.63250(7) 0.48394(5) 0.56896(6) 0.0285(2) Uani 1 1 d . . . . .
C25 C 0.61476(7) 0.66431(6) 0.53226(5) 0.0182(2) Uani 1 1 d . . . . .
C12 C 0.55197(7) 0.76380(5) 0.59227(5) 0.0178(2) Uani 1 1 d . . . . .
C35 C 0.58412(7) 0.87310(6) 0.53425(6) 0.0196(2) Uani 1 1 d . . . . .
C33 C 0.65292(7) 0.87710(6) 0.43044(6) 0.0202(2) Uani 1 1 d . . . . .
C30 C 0.58733(7) 0.80286(6) 0.53646(5) 0.0179(2) Uani 1 1 d . . . . .
C15 C 0.57644(8) 0.79238(5) 0.65708(6) 0.0209(2) Uani 1 1 d . . . . .
C20 C 0.57750(7) 0.69063(5) 0.58679(5) 0.0177(2) Uani 1 1 d . . . . .
C31 C 0.62483(7) 0.77170(6) 0.48444(6) 0.0189(2) Uani 1 1 d . . . . .
C32 C 0.65701(8) 0.80696(6) 0.43237(6) 0.0211(2) Uani 1 1 d . . . . .
C23 C 0.61508(7) 0.55112(6) 0.57466(6) 0.0212(2) Uani 1 1 d . . . . .
C21 C 0.55926(7) 0.64489(6) 0.63552(6) 0.0207(2) Uani 1 1 d . . . . .
C24 C 0.63433(7) 0.59674(6) 0.52557(6) 0.0206(2) Uani 1 1 d . . . . .
C34 C 0.61561(7) 0.90966(6) 0.48367(6) 0.0204(2) Uani 1 1 d . . . . .
C22 C 0.57701(8) 0.57751(6) 0.63049(6) 0.0223(2) Uani 1 1 d . . . . .
C14 C 0.50444(9) 0.80258(6) 0.69405(6) 0.0265(3) Uani 1 1 d . . . . .
C11 C 0.40248(8) 0.73395(6) 0.55076(6) 0.0231(2) Uani 1 1 d . . . . .
C9 C 0.38788(8) 0.88947(6) 0.47081(6) 0.0252(3) Uani 1 1 d . . . . .
C17 C 0.65689(9) 0.80415(6) 0.68156(6) 0.0264(3) Uani 1 1 d . . . . .
C13 C 0.42820(8) 0.78476(6) 0.65582(6) 0.0270(3) Uani 1 1 d . . . . .
C10 C 0.34013(8) 0.77909(6) 0.51551(6) 0.0250(3) Uani 1 1 d . . . . .
C7 C 0.29852(8) 0.90087(7) 0.34318(6) 0.0274(3) Uani 1 1 d . . . . .
C28 C 0.67019(8) 0.45712(6) 0.51081(7) 0.0282(3) Uani 1 1 d . . . . .
C36 C 0.72561(9) 0.87643(7) 0.32675(6) 0.0277(3) Uani 1 1 d . . . . .
C6 C 0.42175(8) 0.91575(7) 0.40833(7) 0.0283(3) Uani 1 1 d . . . . .
C8 C 0.40324(9) 0.79547(7) 0.40713(6) 0.0293(3) Uani 1 1 d . . . . .
C5 C 0.43392(9) 0.85318(7) 0.36624(7) 0.0309(3) Uani 1 1 d . . . . .
C4 C 0.35368(9) 0.95740(7) 0.37077(7) 0.0296(3) Uani 1 1 d . . . . .
C26 C 0.60669(9) 0.43590(6) 0.61791(7) 0.0311(3) Uani 1 1 d . . . . .
C16 C 0.51054(11) 0.82259(8) 0.75765(7) 0.0370(3) Uani 1 1 d . . . . .
C38 C 0.65582(11) 0.98008(7) 0.36313(7) 0.0252(3) Uani 0.914(3) 1 d D . P A 1
H38A H 0.6189 0.9959 0.3971 0.030 Uiso 0.914(3) 1 calc R . P A 1
H38B H 0.6219 0.9766 0.3245 0.030 Uiso 0.914(3) 1 calc R . P A 1
C19 C 0.66338(10) 0.82578(7) 0.74480(7) 0.0342(3) Uani 1 1 d . . . . .
C3 C 0.37306(9) 0.86655(8) 0.30832(6) 0.0330(3) Uani 1 1 d . . . . .
C37 C 0.66047(11) 0.84695(8) 0.28105(7) 0.0358(3) Uani 1 1 d . . . . .
C29 C 0.60568(10) 0.44792(7) 0.45744(8) 0.0349(3) Uani 1 1 d . . . . .
C18 C 0.59092(11) 0.83437(7) 0.78230(7) 0.0396(4) Uani 1 1 d . . . . .
C2 C 0.39867(10) 0.98035(8) 0.31055(8) 0.0402(4) Uani 1 1 d . . . . .
C1 C 0.41023(10) 0.92673(9) 0.27401(7) 0.0423(4) Uani 1 1 d . . . . .
C27 C 0.67110(12) 0.43014(9) 0.67151(10) 0.0500(4) Uani 1 1 d . . . . .
C39 C 0.72585(11) 1.03134(8) 0.35241(8) 0.0378(4) Uani 0.914(3) 1 d D . P A 1
H39A H 0.7618 1.0168 0.3180 0.057 Uiso 0.914(3) 1 calc GR . P A 1
H39B H 0.7591 1.0358 0.3907 0.057 Uiso 0.914(3) 1 calc GR . P A 1
H39C H 0.7010 1.0739 0.3418 0.057 Uiso 0.914(3) 1 calc GR . P A 1
H28A H 0.7158(10) 0.4861(8) 0.4963(7) 0.028(4) Uiso 1 1 d . . . . .
H21 H 0.5335(9) 0.6612(7) 0.6753(7) 0.020(3) Uiso 1 1 d . . . . .
H22 H 0.5646(10) 0.5487(8) 0.6663(7) 0.027(4) Uiso 1 1 d . . . . .
H34 H 0.6139(9) 0.9581(7) 0.4855(6) 0.018(3) Uiso 1 1 d . . . . .
H32 H 0.6812(10) 0.7814(8) 0.3983(8) 0.028(4) Uiso 1 1 d . . . . .
H7A H 0.2703(10) 0.8724(8) 0.3769(7) 0.027(4) Uiso 1 1 d . . . . .
H24 H 0.6605(9) 0.5843(7) 0.4859(7) 0.023(4) Uiso 1 1 d . . . . .
H36A H 0.7632(10) 0.9083(8) 0.3036(8) 0.031(4) Uiso 1 1 d . . . . .
H35 H 0.5588(9) 0.8967(7) 0.5696(7) 0.021(3) Uiso 1 1 d . . . . .
H11A H 0.4394(10) 0.7099(7) 0.5181(7) 0.024(4) Uiso 1 1 d . . . . .
H28B H 0.6966(11) 0.4127(8) 0.5220(8) 0.035(4) Uiso 1 1 d . . . . .
H17 H 0.7084(11) 0.7953(8) 0.6563(8) 0.030(4) Uiso 1 1 d . . . . .
H4 H 0.3249(11) 0.9918(9) 0.3977(8) 0.038(4) Uiso 1 1 d . . . . .
H36B H 0.7656(10) 0.8385(8) 0.3415(8) 0.033(4) Uiso 1 1 d . . . . .
H10A H 0.2976(11) 0.7503(9) 0.4931(8) 0.036(4) Uiso 1 1 d . . . . .
H26A H 0.5495(11) 0.4478(8) 0.6351(7) 0.031(4) Uiso 1 1 d . . . . .
H7B H 0.2554(10) 0.9173(8) 0.3134(8) 0.031(4) Uiso 1 1 d . . . . .
H6 H 0.4722(11) 0.9419(8) 0.4159(8) 0.034(4) Uiso 1 1 d . . . . .
H29A H 0.5796(11) 0.4933(9) 0.4450(9) 0.043(5) Uiso 1 1 d . . . . .
H26B H 0.5997(11) 0.3923(9) 0.5957(8) 0.036(4) Uiso 1 1 d . . . . .
H16 H 0.4611(12) 0.8261(9) 0.7834(9) 0.045(5) Uiso 1 1 d . . . . .
H10B H 0.3116(10) 0.8084(8) 0.5456(8) 0.031(4) Uiso 1 1 d . . . . .
H19 H 0.7204(12) 0.8327(9) 0.7634(9) 0.042(5) Uiso 1 1 d . . . . .
H11B H 0.3688(10) 0.6996(8) 0.5738(7) 0.027(4) Uiso 1 1 d . . . . .
H5 H 0.4922(12) 0.8458(9) 0.3543(8) 0.038(4) Uiso 1 1 d . . . . .
H3 H 0.3606(11) 0.8260(9) 0.2832(8) 0.038(4) Uiso 1 1 d . . . . .
H29B H 0.5601(13) 0.4173(10) 0.4720(9) 0.050(5) Uiso 1 1 d . . . . .
H37A H 0.6226(11) 0.8139(9) 0.3037(9) 0.042(5) Uiso 1 1 d . . . . .
H37B H 0.6244(12) 0.8840(10) 0.2638(9) 0.048(5) Uiso 1 1 d . . . . .
H2 H 0.4182(12) 1.0271(10) 0.3032(9) 0.052(5) Uiso 1 1 d . . . . .
H1 H 0.4404(14) 0.9231(10) 0.2328(10) 0.057(6) Uiso 1 1 d . . . . .
H37C H 0.6910(14) 0.8248(10) 0.2448(11) 0.059(6) Uiso 1 1 d . . . . .
H18 H 0.5957(13) 0.8488(10) 0.8273(10) 0.054(5) Uiso 1 1 d . . . . .
H29C H 0.6339(12) 0.4293(9) 0.4190(9) 0.048(5) Uiso 1 1 d . . . . .
H27A H 0.6785(14) 0.4762(12) 0.6947(11) 0.067(6) Uiso 1 1 d . . . . .
H27B H 0.7260(17) 0.4175(12) 0.6519(11) 0.075(7) Uiso 1 1 d . . . . .
H27C H 0.6553(15) 0.3944(12) 0.7022(11) 0.069(7) Uiso 1 1 d . . . . .
C38A C 0.6955(11) 0.9854(6) 0.3720(8) 0.0252(3) Uani 0.086(3) 1 d D . P A 2
H38C H 0.7456 0.9946 0.3464 0.030 Uiso 0.086(3) 1 calc R . P A 2
H38D H 0.7040 1.0057 0.4136 0.030 Uiso 0.086(3) 1 calc R . P A 2
C39A C 0.6182(11) 1.0184(8) 0.3399(9) 0.0378(4) Uani 0.086(3) 1 d D . P A 2
H39D H 0.6102 0.9995 0.2982 0.057 Uiso 0.086(3) 1 calc GR . P A 2
H39E H 0.6277 1.0658 0.3363 0.057 Uiso 0.086(3) 1 calc GR . P A 2
H39F H 0.5684 1.0105 0.3654 0.057 Uiso 0.086(3) 1 calc GR . P A 2

loop_
_atom_site_aniso_label
_atom_site_aniso_U_11
_atom_site_aniso_U_22
_atom_site_aniso_U_33
_atom_site_aniso_U_23
_atom_site_aniso_U_13
_atom_site_aniso_U_12
O4 0.0289(4) 0.0159(4) 0.0212(4) 0.0008(3) 0.0069(3) 0.0015(3)
O3 0.0267(5) 0.0539(6) 0.0384(6) 0.0026(5) 0.0139(4) 0.0077(4)
O1 0.0623(7) 0.0253(5) 0.0294(5) -0.0044(4) -0.0040(5) 0.0025(4)
N2 0.0180(5) 0.0209(5) 0.0222(5) 0.0022(4) 0.0033(4) 0.0019(4)
N1 0.0224(5) 0.0219(5) 0.0244(5) 0.0012(4) -0.0011(4) 0.0022(4)
O2 0.0727(8) 0.0282(5) 0.0397(6) -0.0063(4) 0.0035(5) 0.0122(5)
N4 0.0318(6) 0.0210(5) 0.0209(5) 0.0029(4) 0.0038(4) -0.0023(4)
N3 0.0345(6) 0.0161(5) 0.0350(6) 0.0026(4) 0.0052(5) 0.0024(4)
C25 0.0162(5) 0.0185(5) 0.0200(5) 0.0024(4) -0.0001(4) -0.0015(4)
C12 0.0167(5) 0.0170(5) 0.0198(5) 0.0004(4) 0.0016(4) 0.0011(4)
C35 0.0191(5) 0.0199(5) 0.0199(5) -0.0014(4) -0.0002(4) 0.0005(4)
C33 0.0191(5) 0.0216(5) 0.0200(5) 0.0027(4) -0.0017(4) -0.0025(4)
C30 0.0160(5) 0.0194(5) 0.0182(5) 0.0014(4) -0.0001(4) -0.0011(4)
C15 0.0286(6) 0.0149(5) 0.0192(5) 0.0006(4) 0.0016(5) 0.0009(4)
C20 0.0156(5) 0.0173(5) 0.0202(5) 0.0007(4) -0.0009(4) 0.0001(4)
C31 0.0180(5) 0.0163(5) 0.0224(6) 0.0009(4) -0.0011(4) 0.0004(4)
C32 0.0224(6) 0.0216(6) 0.0193(5) -0.0005(5) 0.0027(4) 0.0008(4)
C23 0.0183(5) 0.0171(5) 0.0280(6) 0.0012(5) -0.0022(4) -0.0001(4)
C21 0.0207(5) 0.0219(5) 0.0196(6) 0.0005(4) 0.0008(4) -0.0002(4)
C24 0.0194(5) 0.0193(6) 0.0232(6) -0.0013(4) 0.0018(4) 0.0004(4)
C34 0.0219(6) 0.0171(5) 0.0223(6) 0.0005(4) -0.0026(4) -0.0011(4)
C22 0.0235(6) 0.0201(5) 0.0234(6) 0.0049(5) -0.0005(5) -0.0020(4)
C14 0.0328(7) 0.0229(6) 0.0237(6) 0.0002(5) 0.0044(5) 0.0041(5)
C11 0.0208(6) 0.0197(5) 0.0288(6) 0.0038(5) 0.0001(5) -0.0017(5)
C9 0.0261(6) 0.0226(6) 0.0269(6) 0.0010(5) -0.0076(5) 0.0009(5)
C17 0.0319(7) 0.0217(6) 0.0256(6) 0.0010(5) -0.0024(5) -0.0042(5)
C13 0.0275(7) 0.0262(6) 0.0274(6) 0.0032(5) 0.0080(5) 0.0061(5)
C10 0.0198(6) 0.0248(6) 0.0304(7) 0.0034(5) 0.0003(5) 0.0002(5)
C7 0.0229(6) 0.0358(7) 0.0235(6) -0.0005(5) -0.0022(5) 0.0052(5)
C28 0.0254(6) 0.0175(5) 0.0417(7) -0.0025(5) 0.0037(5) 0.0031(5)
C36 0.0331(7) 0.0264(6) 0.0236(6) 0.0028(5) 0.0071(5) -0.0040(5)
C6 0.0226(6) 0.0309(6) 0.0314(7) 0.0080(5) -0.0061(5) -0.0032(5)
C8 0.0300(7) 0.0297(7) 0.0282(6) -0.0010(5) -0.0002(5) 0.0106(5)
C5 0.0240(6) 0.0390(7) 0.0297(7) 0.0062(6) 0.0047(5) 0.0099(5)
C4 0.0305(7) 0.0294(6) 0.0290(7) 0.0044(5) -0.0054(5) 0.0036(5)
C26 0.0309(7) 0.0181(6) 0.0444(8) 0.0064(5) 0.0028(6) -0.0013(5)
C16 0.0502(9) 0.0363(7) 0.0246(7) -0.0053(6) 0.0087(6) 0.0088(6)
C38 0.0329(9) 0.0218(6) 0.0208(6) 0.0034(5) -0.0005(6) -0.0025(6)
C19 0.0471(8) 0.0269(6) 0.0287(7) -0.0006(5) -0.0096(6) -0.0068(6)
C3 0.0335(7) 0.0413(8) 0.0241(6) 0.0003(6) 0.0016(5) 0.0105(6)
C37 0.0491(9) 0.0323(7) 0.0260(7) -0.0015(6) 0.0015(6) -0.0058(6)
C29 0.0338(7) 0.0263(7) 0.0448(8) -0.0087(6) 0.0001(6) -0.0036(6)
C18 0.0637(10) 0.0330(7) 0.0221(7) -0.0067(5) -0.0031(7) 0.0024(7)
C2 0.0355(8) 0.0451(9) 0.0399(8) 0.0198(7) -0.0046(6) -0.0003(7)
C1 0.0331(7) 0.0630(10) 0.0308(7) 0.0164(7) 0.0059(6) 0.0112(7)
C27 0.0419(9) 0.0422(9) 0.0658(12) 0.0301(9) -0.0103(8) -0.0076(7)
C39 0.0475(10) 0.0256(7) 0.0404(9) 0.0068(6) 0.0038(7) -0.0069(7)
C38A 0.0329(9) 0.0218(6) 0.0208(6) 0.0034(5) -0.0005(6) -0.0025(6)
C39A 0.0475(10) 0.0256(7) 0.0404(9) 0.0068(6) 0.0038(7) -0.0069(7)

loop_
_atom_type_symbol
_atom_type_description
_atom_type_scat_dispersion_real
_atom_type_scat_dispersion_imag
_atom_type_scat_source
C C 0.0181 0.0091 'International Tables Vol C Tables 4.2.6.8 and 6.1.1.4'
H H 0.0000 0.0000 'International Tables Vol C Tables 4.2.6.8 and 6.1.1.4'
N N 0.0311 0.0180 'International Tables Vol C Tables 4.2.6.8 and 6.1.1.4'
O O 0.0492 0.0322 'International Tables Vol C Tables 4.2.6.8 and 6.1.1.4'

loop_
_exptl_crystal_face_index_h
_exptl_crystal_face_index_k
_exptl_crystal_face_index_l
_exptl_crystal_face_perp_dist
10 -2 1 0.0529
-1 0 13 0.0702
-10 2 -1 0.0386
1 0 -14 0.0876
10 1 -1 0.0570
1 -13 1 0.0368
-10 0 1 0.0254
0 13 -1 0.0681
-3 -7 -11 0.0653
3 7 11 0.0999

loop_
_geom_angle_atom_site_label_1
_geom_angle_atom_site_label_2
_geom_angle_atom_site_label_3
_geom_angle
_geom_angle_site_symmetry_1
_geom_angle_site_symmetry_3
_geom_angle_publ_flag
C25 O4 C31 118.14(9) . . ?
C11 N2 C12 121.35(9) . . ?
C13 N2 C12 113.21(10) . . ?
C13 N2 C11 120.86(10) . . ?
C9 N1 C10 123.67(11) . . ?
C9 N1 C8 113.06(11) . . ?
C8 N1 C10 122.61(11) . . ?
C33 N4 C36 119.00(10) . . ?
C33 N4 C38 121.27(11) . . ?
C33 N4 C38A 129.3(7) . . ?
C36 N4 C38 114.10(10) . . ?
C38A N4 C36 111.7(7) . . ?
C23 N3 C28 120.84(11) . . ?
C23 N3 C26 121.59(11) . . ?
C28 N3 C26 117.30(10) . . ?
O4 C25 C20 122.67(10) . . ?
O4 C25 C24 114.38(10) . . ?
C20 C25 C24 122.94(11) . . ?
N2 C12 C30 111.97(9) . . ?
N2 C12 C15 100.34(9) . . ?
N2 C12 C20 109.33(9) . . ?
C30 C12 C15 113.80(9) . . ?
C30 C12 C20 109.88(9) . . ?
C20 C12 C15 111.15(9) . . ?
C30 C35 H35 118.5(9) . . ?
C34 C35 C30 122.75(11) . . ?
C34 C35 H35 118.8(9) . . ?
N4 C33 C32 121.29(11) . . ?
N4 C33 C34 121.65(11) . . ?
C32 C33 C34 116.99(10) . . ?
C35 C30 C12 121.83(10) . . ?
C31 C30 C12 122.22(10) . . ?
C31 C30 C35 115.95(10) . . ?
C14 C15 C12 110.27(11) . . ?
C17 C15 C12 128.66(11) . . ?
C17 C15 C14 120.96(12) . . ?
C25 C20 C12 122.55(10) . . ?
C25 C20 C21 116.13(10) . . ?
C21 C20 C12 121.19(10) . . ?
O4 C31 C30 123.25(10) . . ?
O4 C31 C32 113.84(10) . . ?
C30 C31 C32 122.91(11) . . ?
C33 C32 H32 122.0(9) . . ?
C31 C32 C33 120.69(11) . . ?
C31 C32 H32 117.3(9) . . ?
N3 C23 C24 121.69(11) . . ?
N3 C23 C22 121.29(11) . . ?
C24 C23 C22 117.02(11) . . ?
C20 C21 H21 119.2(8) . . ?
C22 C21 C20 122.65(11) . . ?
C22 C21 H21 118.1(8) . . ?
C25 C24 C23 120.43(11) . . ?
C25 C24 H24 115.6(9) . . ?
C23 C24 H24 123.9(9) . . ?
C35 C34 C33 120.72(11) . . ?
C35 C34 H34 119.2(8) . . ?
C33 C34 H34 120.1(8) . . ?
C23 C22 H22 120.4(9) . . ?
C21 C22 C23 120.81(11) . . ?
C21 C22 H22 118.8(9) . . ?
C15 C14 C13 108.87(11) . . ?
C15 C14 C16 121.28(13) . . ?
C16 C14 C13 129.74(13) . . ?
N2 C11 C10 114.41(10) . . ?
N2 C11 H11A 109.1(8) . . ?
N2 C11 H11B 109.1(9) . . ?
C10 C11 H11A 108.6(8) . . ?
C10 C11 H11B 107.5(9) . . ?
H11A C11 H11B 107.9(12) . . ?
O1 C9 N1 123.75(12) . . ?
O1 C9 C6 127.50(12) . . ?
N1 C9 C6 108.72(11) . . ?
C15 C17 C19 118.04(13) . . ?
C15 C17 H17 121.5(9) . . ?
C19 C17 H17 120.3(9) . . ?
O3 C13 N2 124.99(13) . . ?
O3 C13 C14 128.64(12) . . ?
N2 C13 C14 106.35(10) . . ?
N1 C10 C11 113.31(10) . . ?
N1 C10 H10A 106.6(10) . . ?
N1 C10 H10B 108.4(9) . . ?
C11 C10 H10A 108.6(10) . . ?
C11 C10 H10B 109.9(10) . . ?
H10A C10 H10B 110.0(13) . . ?
C4 C7 C3 94.28(11) . . ?
C4 C7 H7A 113.5(9) . . ?
C4 C7 H7B 112.7(9) . . ?
C3 C7 H7A 114.6(9) . . ?
C3 C7 H7B 112.0(9) . . ?
H7A C7 H7B 109.2(13) . . ?
N3 C28 C29 112.79(11) . . ?
N3 C28 H28A 110.1(9) . . ?
N3 C28 H28B 107.3(10) . . ?
C29 C28 H28A 109.6(9) . . ?
C29 C28 H28B 109.9(10) . . ?
H28A C28 H28B 107.0(13) . . ?
N4 C36 C37 113.46(12) . . ?
N4 C36 H36A 107.3(9) . . ?
N4 C36 H36B 112.7(9) . . ?
C37 C36 H36A 110.0(9) . . ?
C37 C36 H36B 108.4(9) . . ?
H36A C36 H36B 104.7(13) . . ?
C9 C6 C5 105.00(10) . . ?
C9 C6 C4 112.26(11) . . ?
C9 C6 H6 109.6(10) . . ?
C5 C6 C4 103.14(11) . . ?
C5 C6 H6 115.5(10) . . ?
C4 C6 H6 111.1(10) . . ?
N1 C8 C5 108.48(11) . . ?
O2 C8 N1 123.42(13) . . ?
O2 C8 C5 128.07(13) . . ?
C6 C5 C3 103.24(11) . . ?
C6 C5 H5 113.1(10) . . ?
C8 C5 C6 104.66(11) . . ?
C8 C5 C3 111.85(12) . . ?
C8 C5 H5 109.5(10) . . ?
C3 C5 H5 114.0(10) . . ?
C7 C4 C6 100.69(10) . . ?
C7 C4 H4 117.6(10) . . ?
C6 C4 H4 113.0(10) . . ?
C2 C4 C7 99.92(11) . . ?
C2 C4 C6 104.99(11) . . ?
C2 C4 H4 118.3(10) . . ?
N3 C26 C27 112.55(12) . . ?
N3 C26 H26A 110.4(9) . . ?
N3 C26 H26B 106.1(10) . . ?
C27 C26 H26A 110.6(9) . . ?
C27 C26 H26B 110.8(10) . . ?
H26A C26 H26B 106.2(13) . . ?
C14 C16 H16 120.5(11) . . ?
C18 C16 C14 117.86(14) . . ?
C18 C16 H16 121.6(11) . . ?
N4 C38 H38A 108.8 . . ?
N4 C38 H38B 108.8 . . ?
N4 C38 C39 113.67(14) . . ?
H38A C38 H38B 107.7 . . ?
C39 C38 H38A 108.8 . . ?
C39 C38 H38B 108.8 . . ?
C17 C19 H19 118.9(11) . . ?
C18 C19 C17 120.80(14) . . ?
C18 C19 H19 120.2(10) . . ?
C7 C3 C5 100.00(10) . . ?
C7 C3 H3 117.8(10) . . ?
C5 C3 H3 113.2(10) . . ?
C1 C3 C7 99.54(12) . . ?
C1 C3 C5 105.42(12) . . ?
C1 C3 H3 118.3(10) . . ?
C36 C37 H37A 110.9(10) . . ?
C36 C37 H37B 108.9(11) . . ?
C36 C37 H37C 108.9(12) . . ?
H37A C37 H37B 108.6(15) . . ?
H37A C37 H37C 110.5(15) . . ?
H37B C37 H37C 109.0(16) . . ?
C28 C29 H29A 110.3(10) . . ?
C28 C29 H29B 109.4(11) . . ?
C28 C29 H29C 110.1(11) . . ?
H29A C29 H29B 109.5(15) . . ?
H29A C29 H29C 107.6(15) . . ?
H29B C29 H29C 110.0(15) . . ?
C16 C18 C19 121.00(13) . . ?
C16 C18 H18 118.3(12) . . ?
C19 C18 H18 120.7(12) . . ?
C4 C2 H2 123.8(12) . . ?
C1 C2 C4 107.45(13) . . ?
C1 C2 H2 128.6(12) . . ?
C3 C1 H1 122.7(12) . . ?
C2 C1 C3 108.19(13) . . ?
C2 C1 H1 129.0(12) . . ?
C26 C27 H27A 110.6(12) . . ?
C26 C27 H27B 107.1(14) . . ?
C26 C27 H27C 111.5(14) . . ?
H27A C27 H27B 108.6(18) . . ?
H27A C27 H27C 111.0(18) . . ?
H27B C27 H27C 107.8(18) . . ?
C38 C39 H39A 109.5 . . ?
C38 C39 H39B 109.5 . . ?
C38 C39 H39C 109.5 . . ?
H39A C39 H39B 109.5 . . ?
H39A C39 H39C 109.5 . . ?
H39B C39 H39C 109.5 . . ?
N4 C38A H38C 108.7 . . ?
N4 C38A H38D 108.7 . . ?
N4 C38A C39A 114.1(13) . . ?
H38C C38A H38D 107.6 . . ?
C39A C38A H38C 108.7 . . ?
C39A C38A H38D 108.7 . . ?
C38A C39A H39D 109.5 . . ?
C38A C39A H39E 109.5 . . ?
C38A C39A H39F 109.5 . . ?
H39D C39A H39E 109.5 . . ?
H39D C39A H39F 109.5 . . ?
H39E C39A H39F 109.5 . . ?

loop_
_geom_bond_atom_site_label_1
_geom_bond_atom_site_label_2
_geom_bond_distance
_geom_bond_site_symmetry_2
_geom_bond_publ_flag
O4 C25 1.3807(14) . ?
O4 C31 1.3813(14) . ?
O3 C13 1.2273(16) . ?
O1 C9 1.2078(17) . ?
N2 C12 1.4989(14) . ?
N2 C11 1.4551(16) . ?
N2 C13 1.3671(16) . ?
N1 C9 1.3846(16) . ?
N1 C10 1.4589(16) . ?
N1 C8 1.3883(17) . ?
O2 C8 1.2094(18) . ?
N4 C33 1.3859(15) . ?
N4 C36 1.4607(16) . ?
N4 C38 1.4721(17) . ?
N4 C38A 1.459(13) . ?
N3 C23 1.3727(15) . ?
N3 C28 1.4557(17) . ?
N3 C26 1.4605(17) . ?
C25 C20 1.3863(16) . ?
C25 C24 1.3894(16) . ?
C12 C30 1.5104(15) . ?
C12 C15 1.5210(16) . ?
C12 C20 1.5178(15) . ?
C35 C30 1.4025(16) . ?
C35 C34 1.3776(17) . ?
C35 H35 0.962(15) . ?
C33 C32 1.4009(16) . ?
C33 C34 1.4170(17) . ?
C30 C31 1.3855(16) . ?
C15 C14 1.3862(18) . ?
C15 C17 1.3848(18) . ?
C20 C21 1.3981(16) . ?
C31 C32 1.3924(16) . ?
C32 H32 0.956(16) . ?
C23 C24 1.4055(17) . ?
C23 C22 1.4147(17) . ?
C21 C22 1.3765(17) . ?
C21 H21 0.980(15) . ?
C24 H24 0.959(15) . ?
C34 H34 0.967(15) . ?
C22 H22 0.964(16) . ?
C14 C13 1.4844(19) . ?
C14 C16 1.3932(19) . ?
C11 C10 1.5218(17) . ?
C11 H11A 1.017(15) . ?
C11 H11B 0.990(16) . ?
C9 C6 1.5064(18) . ?
C17 C19 1.3959(19) . ?
C17 H17 0.984(17) . ?
C10 H10A 0.999(18) . ?
C10 H10B 0.970(17) . ?
C7 C4 1.5352(19) . ?
C7 C3 1.5410(18) . ?
C7 H7A 1.010(16) . ?
C7 H7B 0.978(17) . ?
C28 C29 1.520(2) . ?
C28 H28A 0.969(16) . ?
C28 H28B 1.007(17) . ?
C36 C37 1.520(2) . ?
C36 H36A 0.994(17) . ?
C36 H36B 1.032(17) . ?
C6 C5 1.540(2) . ?
C6 C4 1.5664(17) . ?
C6 H6 0.962(17) . ?
C8 C5 1.5133(19) . ?
C5 C3 1.5673(19) . ?
C5 H5 0.961(18) . ?
C4 C2 1.516(2) . ?
C4 H4 0.997(18) . ?
C26 C27 1.516(2) . ?
C26 H26A 0.997(17) . ?
C26 H26B 0.991(18) . ?
C16 C18 1.385(2) . ?
C16 H16 0.948(19) . ?
C38 H38A 0.9700 . ?
C38 H38B 0.9700 . ?
C38 C39 1.519(2) . ?
C19 C18 1.394(2) . ?
C19 H19 0.986(19) . ?
C3 C1 1.516(2) . ?
C3 H3 0.984(18) . ?
C37 H37A 1.007(19) . ?
C37 H37B 1.00(2) . ?
C37 H37C 1.00(2) . ?
C29 H29A 1.027(19) . ?
C29 H29B 0.99(2) . ?
C29 H29C 0.99(2) . ?
C18 H18 0.99(2) . ?
C2 C1 1.327(3) . ?
C2 H2 0.99(2) . ?
C1 H1 0.99(2) . ?
C27 H27A 1.04(2) . ?
C27 H27B 0.99(3) . ?
C27 H27C 0.99(2) . ?
C39 H39A 0.9600 . ?
C39 H39B 0.9600 . ?
C39 H39C 0.9600 . ?
C38A H38C 0.9700 . ?
C38A H38D 0.9700 . ?
C38A C39A 1.536(16) . ?
C39A H39D 0.9600 . ?
C39A H39E 0.9600 . ?
C39A H39F 0.9600 . ?

loop_
_geom_torsion_atom_site_label_1
_geom_torsion_atom_site_label_2
_geom_torsion_atom_site_label_3
_geom_torsion_atom_site_label_4
_geom_torsion
_geom_torsion_site_symmetry_1
_geom_torsion_site_symmetry_2
_geom_torsion_site_symmetry_3
_geom_torsion_site_symmetry_4
_geom_torsion_publ_flag
O4 C25 C20 C12 2.23(17) . . . . ?
O4 C25 C20 C21 178.11(10) . . . . ?
O4 C25 C24 C23 -177.66(10) . . . . ?
O4 C31 C32 C33 -179.51(10) . . . . ?
O1 C9 C6 C5 -178.31(13) . . . . ?
O1 C9 C6 C4 -66.97(18) . . . . ?
N2 C12 C30 C35 67.82(13) . . . . ?
N2 C12 C30 C31 -112.18(12) . . . . ?
N2 C12 C15 C14 7.29(12) . . . . ?
N2 C12 C15 C17 -176.71(11) . . . . ?
N2 C12 C20 C25 113.10(11) . . . . ?
N2 C12 C20 C21 -62.57(13) . . . . ?
N2 C11 C10 N1 74.00(14) . . . . ?
N1 C9 C6 C5 -0.28(13) . . . . ?
N1 C9 C6 C4 111.07(12) . . . . ?
N1 C8 C5 C6 -2.77(14) . . . . ?
N1 C8 C5 C3 -113.87(12) . . . . ?
O2 C8 C5 C6 175.17(14) . . . . ?
O2 C8 C5 C3 64.07(19) . . . . ?
N4 C33 C32 C31 177.50(11) . . . . ?
N4 C33 C34 C35 -177.76(11) . . . . ?
N3 C23 C24 C25 178.99(11) . . . . ?
N3 C23 C22 C21 -179.53(12) . . . . ?
C25 O4 C31 C30 -8.23(16) . . . . ?
C25 O4 C31 C32 171.46(10) . . . . ?
C25 C20 C21 C22 0.13(17) . . . . ?
C12 N2 C11 C10 -124.45(11) . . . . ?
C12 N2 C13 O3 -169.44(12) . . . . ?
C12 N2 C13 C14 9.06(13) . . . . ?
C12 C30 C31 O4 -0.95(17) . . . . ?
C12 C30 C31 C32 179.39(11) . . . . ?
C12 C15 C14 C13 -2.59(13) . . . . ?
C12 C15 C14 C16 173.97(12) . . . . ?
C12 C15 C17 C19 -174.84(11) . . . . ?
C12 C20 C21 C22 176.07(11) . . . . ?
C35 C30 C31 O4 179.04(10) . . . . ?
C35 C30 C31 C32 -0.61(17) . . . . ?
C33 N4 C36 C37 77.11(15) . . . . ?
C33 N4 C38 C39 133.26(13) . . . . ?
C33 N4 C38A C39A -88.7(14) . . . . ?
C30 C12 C15 C14 127.04(11) . . . . ?
C30 C12 C15 C17 -56.97(16) . . . . ?
C30 C12 C20 C25 -10.17(15) . . . . ?
C30 C12 C20 C21 174.16(10) . . . . ?
C30 C35 C34 C33 0.39(18) . . . . ?
C30 C31 C32 C33 0.18(18) . . . . ?
C15 C12 C30 C35 -45.10(14) . . . . ?
C15 C12 C30 C31 134.90(11) . . . . ?
C15 C12 C20 C25 -137.04(11) . . . . ?
C15 C12 C20 C21 47.28(14) . . . . ?
C15 C14 C13 O3 174.58(13) . . . . ?
C15 C14 C13 N2 -3.85(14) . . . . ?
C15 C14 C16 C18 2.3(2) . . . . ?
C15 C17 C19 C18 0.8(2) . . . . ?
C20 C25 C24 C23 1.25(18) . . . . ?
C20 C12 C30 C35 -170.47(10) . . . . ?
C20 C12 C30 C31 9.52(15) . . . . ?
C20 C12 C15 C14 -108.27(11) . . . . ?
C20 C12 C15 C17 67.73(15) . . . . ?
C20 C21 C22 C23 -0.11(19) . . . . ?
C31 O4 C25 C20 7.55(16) . . . . ?
C31 O4 C25 C24 -173.55(10) . . . . ?
C32 C33 C34 C35 -0.82(17) . . . . ?
C23 N3 C28 C29 -79.07(15) . . . . ?
C23 N3 C26 C27 -85.77(17) . . . . ?
C24 C25 C20 C12 -176.58(11) . . . . ?
C24 C25 C20 C21 -0.70(17) . . . . ?
C24 C23 C22 C21 0.60(17) . . . . ?
C34 C35 C30 C12 -179.67(11) . . . . ?
C34 C35 C30 C31 0.33(17) . . . . ?
C34 C33 C32 C31 0.55(17) . . . . ?
C22 C23 C24 C25 -1.14(17) . . . . ?
C14 C15 C17 C19 0.79(18) . . . . ?
C14 C16 C18 C19 -0.7(2) . . . . ?
C11 N2 C12 C30 72.63(13) . . . . ?
C11 N2 C12 C15 -166.30(9) . . . . ?
C11 N2 C12 C20 -49.38(13) . . . . ?
C11 N2 C13 O3 -13.14(19) . . . . ?
C11 N2 C13 C14 165.37(10) . . . . ?
C9 N1 C10 C11 -111.71(13) . . . . ?
C9 N1 C8 O2 -175.26(13) . . . . ?
C9 N1 C8 C5 2.80(14) . . . . ?
C9 C6 C5 C8 1.80(13) . . . . ?
C9 C6 C5 C3 118.99(11) . . . . ?
C9 C6 C4 C7 -77.37(13) . . . . ?
C9 C6 C4 C2 179.21(12) . . . . ?
C17 C15 C14 C13 -178.95(11) . . . . ?
C17 C15 C14 C16 -2.38(19) . . . . ?
C17 C19 C18 C16 -0.9(2) . . . . ?
C13 N2 C12 C30 -131.19(10) . . . . ?
C13 N2 C12 C15 -10.12(12) . . . . ?
C13 N2 C12 C20 106.79(11) . . . . ?
C13 N2 C11 C10 81.17(14) . . . . ?
C13 C14 C16 C18 178.04(13) . . . . ?
C10 N1 C9 O1 5.63(19) . . . . ?
C10 N1 C9 C6 -172.49(10) . . . . ?
C10 N1 C8 O2 -4.2(2) . . . . ?
C10 N1 C8 C5 173.82(10) . . . . ?
C7 C4 C2 C1 -33.59(15) . . . . ?
C7 C3 C1 C2 32.90(15) . . . . ?
C28 N3 C23 C24 -1.34(18) . . . . ?
C28 N3 C23 C22 178.81(11) . . . . ?
C28 N3 C26 C27 100.06(16) . . . . ?
C36 N4 C33 C32 2.81(17) . . . . ?
C36 N4 C33 C34 179.62(11) . . . . ?
C36 N4 C38 C39 -73.48(15) . . . . ?
C36 N4 C38A C39A 93.6(13) . . . . ?
C6 C5 C3 C7 -37.02(13) . . . . ?
C6 C5 C3 C1 65.87(13) . . . . ?
C6 C4 C2 C1 70.41(15) . . . . ?
C8 N1 C9 O1 176.55(13) . . . . ?
C8 N1 C9 C6 -1.58(14) . . . . ?
C8 N1 C10 C11 78.22(15) . . . . ?
C8 C5 C3 C7 74.97(14) . . . . ?
C8 C5 C3 C1 177.87(12) . . . . ?
C5 C6 C4 C7 35.13(13) . . . . ?
C5 C6 C4 C2 -68.29(13) . . . . ?
C5 C3 C1 C2 -70.33(15) . . . . ?
C4 C7 C3 C5 57.75(12) . . . . ?
C4 C7 C3 C1 -49.91(12) . . . . ?
C4 C6 C5 C8 -115.92(11) . . . . ?
C4 C6 C5 C3 1.26(13) . . . . ?
C4 C2 C1 C3 0.30(16) . . . . ?
C26 N3 C23 C24 -175.30(12) . . . . ?
C26 N3 C23 C22 4.84(19) . . . . ?
C26 N3 C28 C29 95.14(14) . . . . ?
C16 C14 C13 O3 -1.6(2) . . . . ?
C16 C14 C13 N2 179.97(13) . . . . ?
C38 N4 C33 C32 154.80(12) . . . . ?
C38 N4 C33 C34 -28.39(18) . . . . ?
C38 N4 C36 C37 -76.80(15) . . . . ?
C3 C7 C4 C6 -57.16(12) . . . . ?
C3 C7 C4 C2 50.31(12) . . . . ?
C38A N4 C33 C32 -174.7(9) . . . . ?
C38A N4 C33 C34 2.1(9) . . . . ?
C38A N4 C36 C37 -104.9(8) . . . . ?

loop_
_exptl_oxdiff_crystal_face_indexfrac_h
_exptl_oxdiff_crystal_face_indexfrac_k
_exptl_oxdiff_crystal_face_indexfrac_l
_exptl_oxdiff_crystal_face_x
_exptl_oxdiff_crystal_face_y
_exptl_oxdiff_crystal_face_z
10.0868 -1.7486 0.9738 0.0980 0.1296 0.9867
-1.3913 0.1888 13.4641 0.5925 0.7729 -0.2273
-10.0560 1.7450 -1.4378 -0.1185 -0.1564 -0.9806
0.7371 -0.0753 -13.5570 -0.6001 -0.7830 0.1635
10.1333 0.6187 -1.4841 0.1308 -0.1254 0.9834
0.6455 -12.8715 1.1089 -0.7132 0.6755 0.1873
-10.1464 0.4695 1.3845 -0.0701 0.0679 -0.9952
0.1454 12.8868 -1.2217 0.7215 -0.6836 -0.1103
-3.0000 -7.0000 -11.0000 -0.9605 -0.3019 -0.1438
3.0000 7.0000 11.0000 0.9605 0.3019 0.1438
